data_1577105
loop_
_publ_author_name
'Passargus, Max'
'Nieuwland, Celine'
'Arrowsmith, Merle'
'Bickelhaupt, F. Matthias'
'Braunschweig, Holger'

_publ_section_title
;
 Cooperative reactivity of halomethanes and -silanes at an A-frame
 complex: transannular addition <i>versus</i> bridging tetrylenes.
;
_journal_issue 21
_journal_name_full 'Chemical science'
_journal_page_first 10547
_journal_page_last 10558
_journal_paper_doi 10.1039/d6sc00337k
_journal_volume 17
_journal_year 2026
_chemical_formula_moiety 'C10 H29 Cl5 P4 Pt2 Si'
_chemical_formula_sum 'C10 H29 Cl5 P4 Pt2 Si'
_chemical_formula_weight 868.74
_chemical_properties_physical 'Air-sensitive,Moisture-sensitive,Heat-sensitive,Oxygen-sensitive,decompose in vacuum'
_space_group_crystal_system monoclinic
_space_group_IT_number 14
_space_group_name_Hall '-P 2ybc'
_space_group_name_H-M_alt 'P 1 21/c 1'
_atom_sites_solution_hydrogens mixed
_atom_sites_solution_primary direct
_atom_sites_solution_secondary difmap
_audit_creation_date 2025-10-31
_audit_creation_method 'CIF-fill 1.6i (K.Radacki, 2005-25)'
_audit_update_record
;
2025-11-26 deposited with the CCDC.	2026-04-06 downloaded from the CCDC.
;
_cell_angle_alpha 90
_cell_angle_beta 116.809(8)
_cell_angle_gamma 90
_cell_formula_units_Z 4
_cell_length_a 16.867(4)
_cell_length_b 9.601(3)
_cell_length_c 16.707(4)
_cell_measurement_reflns_used 9929
_cell_measurement_temperature 100(2)
_cell_measurement_theta_max 31.02
_cell_measurement_theta_min 2.44
_cell_volume 2414.7(11)
_computing_cell_refinement 'Saint+ ver. 8.40B (Bruker AXS)'
_computing_data_collection 'BIS 6.2.14 / APEX4 ver. 2021.10 (Bruker AXS)'
_computing_data_reduction 'Saint+ ver. 8.40B (Bruker AXS)'
_computing_molecular_graphics 'ShelXLe (Huebschle et all, 2011)'
_computing_publication_material 'SHELXL-2019/2 (Sheldrick, 2019)'
_computing_structure_refinement 'SHELXL-2019/2 (Sheldrick, 2019)'
_computing_structure_solution 'SHELXS 2013/1 (Sheldrick, 2008)'
_diffrn_ambient_environment N~2~
_diffrn_ambient_temperature 100(2)
_diffrn_detector CPA
_diffrn_detector_area_resol_mean 7.5
_diffrn_detector_type 'Photon II'
_diffrn_measured_fraction_theta_full 1.000
_diffrn_measured_fraction_theta_max 1.000
_diffrn_measurement_device 'four-circle diffractometer'
_diffrn_measurement_device_type 'Bruker D8-Quest'
_diffrn_measurement_method '\f and \w scans'
_diffrn_orient_matrix_type
;
 Sparks R.A., Computational Crystallography p1-18 (Clarendon Press, 1982)
;
_diffrn_orient_matrix_UB_11 0.0019137
_diffrn_orient_matrix_UB_12 -0.1020236
_diffrn_orient_matrix_UB_13 0.0126646
_diffrn_orient_matrix_UB_21 -0.0002615
_diffrn_orient_matrix_UB_22 0.0207444
_diffrn_orient_matrix_UB_23 0.0579805
_diffrn_orient_matrix_UB_31 -0.0670343
_diffrn_orient_matrix_UB_32 -0.0029935
_diffrn_orient_matrix_UB_33 -0.0298358
_diffrn_radiation_monochromator 'multi-layer mirror'
_diffrn_radiation_probe x-ray
_diffrn_radiation_type MoK\a
_diffrn_radiation_wavelength 0.71073
_diffrn_radiation_xray_symbol K-L~2,3~
_diffrn_reflns_av_R_equivalents 0.0926
_diffrn_reflns_av_unetI/netI 0.0423
_diffrn_reflns_Laue_measured_fraction_full 1.000
_diffrn_reflns_Laue_measured_fraction_max 1.000
_diffrn_reflns_number 4752
_diffrn_reflns_point_group_measured_fraction_full 1.000
_diffrn_reflns_point_group_measured_fraction_max 1.000
_diffrn_reflns_theta_full 25.242
_diffrn_reflns_theta_max 26.020
_diffrn_reflns_theta_min 2.441
_diffrn_source 'micro-focus sealed X-ray tube'
_diffrn_source_type 'Incoatec ImS 2.0'
_diffrn_standards_number 0
_exptl_absorpt_coefficient_mu 12.435
_exptl_absorpt_correction_T_max 0.7462
_exptl_absorpt_correction_T_min .4817
_exptl_absorpt_correction_type multi-scan
_exptl_absorpt_process_details 'SADABS 2016/2 (Bruker AXS)'
_exptl_crystal_colour yellow
_exptl_crystal_density_diffrn 2.389
_exptl_crystal_description plate
_exptl_crystal_F_000 1616
_exptl_crystal_preparation
;
 Crystals were grown at room temperature \%C from saturated solution in 
 dichloromethane pentane. For data collection the crystal was immersed in a 
 film of perfluoropolyether oil, mounted on a polyimide loop and transferred 
 to stream of cold nitrogen (Oxford Cryostream 800).
;
_exptl_crystal_recrystallization_method 'Re-crystallisation from solvent: benzene, pentane'
_exptl_crystal_size_max 0.264
_exptl_crystal_size_mid 0.103
_exptl_crystal_size_min 0.072
_refine_diff_density_max 2.135
_refine_diff_density_min -2.311
_refine_diff_density_rms 0.272
_refine_ls_extinction_method none
_refine_ls_goodness_of_fit_ref 1.103
_refine_ls_hydrogen_treatment mixed
_refine_ls_matrix_type full
_refine_ls_number_parameters 210
_refine_ls_number_reflns 4752
_refine_ls_number_restraints 0
_refine_ls_restrained_S_all 1.103
_refine_ls_R_factor_all 0.0526
_refine_ls_R_factor_gt 0.0442
_refine_ls_shift/su_max 0.000
_refine_ls_shift/su_mean 0.000
_refine_ls_structure_factor_coef Fsqd
_refine_ls_weighting_details
;
 w=1/[\s^2^(Fo^2^)+78.7684P] where P=(Fo^2^+2Fc^2^)/3
;
_refine_ls_weighting_scheme calc
_refine_ls_wR_factor_gt 0.0913
_refine_ls_wR_factor_ref 0.0944
_reflns_Friedel_coverage 0.000
_reflns_number_gt 4183
_reflns_number_total 4752
_reflns_threshold_expression 'I > 2\s(I)'
_cod_data_source_file d6sc00337k2.cif
_cod_data_source_block xabs2
_cod_depositor_comments 'Adding full bibliography for 1577098--1577108.cif.'
_cod_original_cell_volume 2414.9(11)
_cod_original_sg_symbol_H-M 'P 21/c'
_cod_database_code 1577105
_shelx_shelxl_version_number 2019/2
_shelx_space_group_comment
;
 The symmetry employed for this shelxl refinement is uniquely defined by the 
 following loop, which should always be used as a source of symmetry 
 information in preference to the above space-group names. They are only 
 intended as comments.
;
_exptl_absorpt_special_details
;
 Incident beam scaling, empirical absorption correction using spherical 
 harmonics, and outlier rejection was employed as implemented in SADABS. 
 Additional spherical absorption correction with mu*r value set to 1.17 was 
 applied.
;
_shelx_estimated_absorpt_t_min 0.138
_shelx_estimated_absorpt_t_max 0.468

loop_
_space_group_symop_operation_xyz
'x, y, z'
'-x, y+1/2, -z+1/2'
'-x, -y, -z'
'x, -y-1/2, z-1/2'

loop_
_atom_site_label
_atom_site_type_symbol
_atom_site_fract_x
_atom_site_fract_y
_atom_site_fract_z
_atom_site_U_iso_or_equiv
_atom_site_adp_type
_atom_site_occupancy
_atom_site_site_symmetry_order
_atom_site_calc_flag
_atom_site_refinement_flags_posn
_atom_site_refinement_flags_adp
_atom_site_refinement_flags_occupancy
_atom_site_disorder_assembly
_atom_site_disorder_group
Pt1_1 Pt 0.34563(3) 0.49824(4) 0.85133(3) 0.01259(10) Uani 1 1 d . . . . .
Pt2_1 Pt 0.19977(3) 0.41090(4) 0.65729(3) 0.01294(11) Uani 1 1 d . . . . .
H1_1 H 0.263(7) 0.354(12) 0.802(8) 0.019 Uiso 1 1 d . U . . .
Cl1_1 Cl 0.44004(18) 0.6771(3) 0.8380(2) 0.0234(6) Uani 1 1 d . . . . .
Cl2_1 Cl 0.21492(19) 0.6284(3) 0.59502(19) 0.0230(6) Uani 1 1 d . . . . .
Cl3_1 Cl 0.16872(19) 0.1502(3) 0.80652(18) 0.0227(6) Uani 1 1 d . . . . .
Cl4_1 Cl 0.2007(2) 0.0167(3) 0.6485(2) 0.0280(6) Uani 1 1 d . . . . .
Cl5_1 Cl 0.01725(18) 0.1715(3) 0.59794(19) 0.0269(6) Uani 1 1 d . . . . .
Si1_1 Si 0.1530(2) 0.2002(3) 0.6779(2) 0.0182(6) Uani 1 1 d . . . . .
P1_1 P 0.43398(18) 0.3178(3) 0.85219(18) 0.0143(5) Uani 1 1 d . . . . .
P2_1 P 0.32217(18) 0.3269(3) 0.64609(18) 0.0136(5) Uani 1 1 d . . . . .
P3_1 P 0.09501(19) 0.5288(3) 0.68672(19) 0.0174(6) Uani 1 1 d . . . . .
P4_1 P 0.24891(18) 0.6564(3) 0.85955(18) 0.0140(5) Uani 1 1 d . . . . .
C1_1 C 0.5485(7) 0.3634(12) 0.8804(8) 0.022(2) Uani 1 1 d . . . . .
H1A_1 H 0.579741 0.280712 0.874682 0.033 Uiso 1 1 calc R U . . .
H1B_1 H 0.578350 0.397923 0.942140 0.033 Uiso 1 1 calc R U . . .
H1C_1 H 0.549111 0.435932 0.839363 0.033 Uiso 1 1 calc R U . . .
C2_1 C 0.4441(8) 0.1772(12) 0.9277(7) 0.021(2) Uani 1 1 d . . . . .
H2A_1 H 0.384949 0.141760 0.914147 0.031 Uiso 1 1 calc R U . . .
H2B_1 H 0.473272 0.211317 0.989627 0.031 Uiso 1 1 calc R U . . .
H2C_1 H 0.479740 0.102225 0.920385 0.031 Uiso 1 1 calc R U . . .
C3_1 C 0.3948(7) 0.2244(11) 0.7436(7) 0.017(2) Uani 1 1 d . . . . .
H3A_1 H 0.447141 0.194565 0.735931 0.020 Uiso 1 1 calc R U . . .
H3AB_1 H 0.362609 0.139414 0.745816 0.020 Uiso 1 1 calc R U . . .
C4_1 C 0.3956(7) 0.4597(11) 0.6405(8) 0.021(2) Uani 1 1 d . . . . .
H4A_1 H 0.447415 0.415448 0.639367 0.032 Uiso 1 1 calc R U . . .
H4B_1 H 0.415051 0.520392 0.693096 0.032 Uiso 1 1 calc R U . . .
H4C_1 H 0.363952 0.515102 0.585890 0.032 Uiso 1 1 calc R U . . .
C5_1 C 0.3051(8) 0.2212(11) 0.5501(7) 0.020(2) Uani 1 1 d . . . . .
H5A_1 H 0.270471 0.273833 0.494935 0.030 Uiso 1 1 calc R U . . .
H5B_1 H 0.272784 0.136307 0.550069 0.030 Uiso 1 1 calc R U . . .
H5C_1 H 0.362730 0.196036 0.553233 0.030 Uiso 1 1 calc R U . . .
C6_1 C 0.0427(8) 0.4473(13) 0.7494(8) 0.026(3) Uani 1 1 d . . . . .
H6A_1 H 0.013291 0.518720 0.768395 0.039 Uiso 1 1 calc R U . . .
H6B_1 H 0.088080 0.400268 0.802272 0.039 Uiso 1 1 calc R U . . .
H6C_1 H -0.001262 0.379083 0.711133 0.039 Uiso 1 1 calc R U . . .
C7_1 C 0.0014(8) 0.6007(14) 0.5893(8) 0.028(3) Uani 1 1 d . . . . .
H7A_1 H 0.023211 0.651744 0.552361 0.042 Uiso 1 1 calc R U . . .
H7B_1 H -0.031767 0.664302 0.608990 0.042 Uiso 1 1 calc R U . . .
H7C_1 H -0.037602 0.524946 0.554044 0.042 Uiso 1 1 calc R U . . .
C8_1 C 0.1483(7) 0.6841(11) 0.7519(7) 0.019(2) Uani 1 1 d . . . . .
H8A_1 H 0.104013 0.734366 0.764745 0.023 Uiso 1 1 calc R U . . .
H8AB_1 H 0.164399 0.745860 0.714099 0.023 Uiso 1 1 calc R U . . .
C9_1 C 0.2076(7) 0.6178(12) 0.9405(7) 0.021(2) Uani 1 1 d . . . . .
H9A_1 H 0.163666 0.688127 0.936069 0.031 Uiso 1 1 calc R U . . .
H9B_1 H 0.257049 0.618839 1.001157 0.031 Uiso 1 1 calc R U . . .
H9C_1 H 0.179680 0.525534 0.927983 0.031 Uiso 1 1 calc R U . . .
C10_1 C 0.2900(8) 0.8330(12) 0.8889(8) 0.025(3) Uani 1 1 d . . . . .
H10A_1 H 0.310360 0.867308 0.846090 0.037 Uiso 1 1 calc R U . . .
H10B_1 H 0.339538 0.834170 0.949494 0.037 Uiso 1 1 calc R U . . .
H10C_1 H 0.242164 0.893109 0.887005 0.037 Uiso 1 1 calc R U . . .

loop_
_atom_site_aniso_label
_atom_site_aniso_U_11
_atom_site_aniso_U_22
_atom_site_aniso_U_33
_atom_site_aniso_U_23
_atom_site_aniso_U_13
_atom_site_aniso_U_12
Pt1_1 0.01411(19) 0.01012(19) 0.0150(2) 0.00018(15) 0.00783(15) 0.00102(15)
Pt2_1 0.01497(19) 0.01112(19) 0.0150(2) 0.00114(16) 0.00871(15) 0.00097(16)
Cl1_1 0.0240(14) 0.0185(13) 0.0351(16) -0.0047(12) 0.0199(12) -0.0059(11)
Cl2_1 0.0304(15) 0.0141(13) 0.0300(15) 0.0091(11) 0.0184(12) 0.0069(11)
Cl3_1 0.0293(14) 0.0209(14) 0.0206(14) 0.0054(11) 0.0136(12) -0.0016(11)
Cl4_1 0.0369(16) 0.0157(13) 0.0414(17) -0.0025(12) 0.0266(14) -0.0029(12)
Cl5_1 0.0217(14) 0.0301(16) 0.0269(15) 0.0020(12) 0.0093(12) -0.0080(12)
Si1_1 0.0212(15) 0.0155(15) 0.0216(15) 0.0012(12) 0.0129(13) -0.0017(12)
P1_1 0.0154(13) 0.0121(13) 0.0160(13) 0.0013(10) 0.0075(11) 0.0024(10)
P2_1 0.0174(13) 0.0101(12) 0.0173(13) -0.0006(10) 0.0113(11) -0.0004(10)
P3_1 0.0176(13) 0.0180(14) 0.0175(14) -0.0018(11) 0.0086(11) 0.0021(11)
P4_1 0.0170(13) 0.0098(13) 0.0155(13) 0.0006(10) 0.0078(11) 0.0010(10)
C1_1 0.010(5) 0.028(6) 0.026(6) -0.006(5) 0.007(5) 0.004(4)
C2_1 0.028(6) 0.024(6) 0.014(5) 0.001(5) 0.013(5) 0.008(5)
C3_1 0.020(5) 0.008(5) 0.021(6) -0.002(4) 0.009(5) 0.002(4)
C4_1 0.022(6) 0.016(6) 0.033(7) 0.009(5) 0.019(5) -0.001(4)
C5_1 0.029(6) 0.015(5) 0.024(6) 0.006(4) 0.019(5) 0.001(5)
C6_1 0.026(6) 0.029(7) 0.030(7) -0.015(5) 0.018(5) -0.010(5)
C7_1 0.021(6) 0.036(7) 0.021(6) 0.007(5) 0.005(5) 0.010(5)
C8_1 0.028(6) 0.014(5) 0.013(5) 0.001(4) 0.007(5) 0.000(5)
C9_1 0.017(5) 0.026(6) 0.019(6) -0.001(5) 0.009(5) 0.003(5)
C10_1 0.027(6) 0.014(6) 0.029(6) -0.002(5) 0.009(5) 0.003(5)

loop_
_atom_type_symbol
_atom_type_description
_atom_type_scat_dispersion_real
_atom_type_scat_dispersion_imag
_atom_type_scat_source
C C 0.0033 0.0016 'International Tables Vol C Tables 4.2.6.8 and 6.1.1.4'
H H 0.0000 0.0000 'International Tables Vol C Tables 4.2.6.8 and 6.1.1.4'
Si Si 0.0817 0.0704 'International Tables Vol C Tables 4.2.6.8 and 6.1.1.4'
P P 0.1023 0.0942 'International Tables Vol C Tables 4.2.6.8 and 6.1.1.4'
Cl Cl 0.1484 0.1585 'International Tables Vol C Tables 4.2.6.8 and 6.1.1.4'
Pt Pt -1.7033 8.3905 'International Tables Vol C Tables 4.2.6.8 and 6.1.1.4'

loop_
_exptl_crystal_face_index_h
_exptl_crystal_face_index_k
_exptl_crystal_face_index_l
_exptl_crystal_face_perp_dist
0.00 -1.00 0.00 0.0140
0.00 1.00 0.00 0.0490
-1.00 -1.00 1.00 0.1110
-1.00 0.00 1.00 0.1180
1.00 1.00 -1.00 0.1040
1.00 0.00 -1.00 0.1020
1.00 -1.00 -1.00 0.0800
1.00 -1.00 0.00 0.0150
-1.00 1.00 0.00 0.0360
-1.00 -1.00 -1.00 0.1150
-1.00 0.00 -1.00 0.1130
-1.00 1.00 -1.00 0.1050
1.00 0.00 1.00 0.1240
1.00 -1.00 1.00 0.0980
-1.00 -1.00 0.00 0.0430
1.00 1.00 0.00 0.0510
0.00 0.00 1.00 0.1320
0.00 0.00 -1.00 0.1200

loop_
_geom_angle_atom_site_label_1
_geom_angle_atom_site_label_2
_geom_angle_atom_site_label_3
_geom_angle
_geom_angle_site_symmetry_1
_geom_angle_site_symmetry_3
_geom_angle_publ_flag
P4_1 Pt1_1 P1_1 171.72(10) . . ?
P4_1 Pt1_1 Cl1_1 92.96(10) . . ?
P1_1 Pt1_1 Cl1_1 94.84(10) . . ?
P4_1 Pt1_1 Pt2_1 89.51(7) . . ?
P1_1 Pt1_1 Pt2_1 90.52(7) . . ?
Cl1_1 Pt1_1 Pt2_1 109.42(7) . . ?
P4_1 Pt1_1 H1_1 96(3) . . ?
P1_1 Pt1_1 H1_1 78(3) . . ?
Cl1_1 Pt1_1 H1_1 151(3) . . ?
Pt2_1 Pt1_1 H1_1 44(3) . . ?
Si1_1 Pt2_1 P2_1 94.96(10) . . ?
Si1_1 Pt2_1 P3_1 93.04(11) . . ?
P2_1 Pt2_1 P3_1 168.78(10) . . ?
Si1_1 Pt2_1 Cl2_1 164.01(11) . . ?
P2_1 Pt2_1 Cl2_1 89.70(9) . . ?
P3_1 Pt2_1 Cl2_1 84.70(10) . . ?
Si1_1 Pt2_1 Pt1_1 104.17(8) . . ?
P2_1 Pt2_1 Pt1_1 82.25(7) . . ?
P3_1 Pt2_1 Pt1_1 88.19(7) . . ?
Cl2_1 Pt2_1 Pt1_1 91.60(7) . . ?
Cl5_1 Si1_1 Cl4_1 99.57(18) . . ?
Cl5_1 Si1_1 Cl3_1 102.75(17) . . ?
Cl4_1 Si1_1 Cl3_1 99.42(17) . . ?
Cl5_1 Si1_1 Pt2_1 112.34(16) . . ?
Cl4_1 Si1_1 Pt2_1 121.59(16) . . ?
Cl3_1 Si1_1 Pt2_1 118.06(16) . . ?
C2_1 P1_1 C1_1 104.1(5) . . ?
C2_1 P1_1 C3_1 101.7(5) . . ?
C1_1 P1_1 C3_1 103.7(5) . . ?
C2_1 P1_1 Pt1_1 115.4(4) . . ?
C1_1 P1_1 Pt1_1 115.6(4) . . ?
C3_1 P1_1 Pt1_1 114.6(3) . . ?
C5_1 P2_1 C4_1 100.9(5) . . ?
C5_1 P2_1 C3_1 105.3(5) . . ?
C4_1 P2_1 C3_1 103.1(5) . . ?
C5_1 P2_1 Pt2_1 118.6(4) . . ?
C4_1 P2_1 Pt2_1 114.7(4) . . ?
C3_1 P2_1 Pt2_1 112.5(4) . . ?
C7_1 P3_1 C6_1 103.2(6) . . ?
C7_1 P3_1 C8_1 102.7(6) . . ?
C6_1 P3_1 C8_1 104.1(5) . . ?
C7_1 P3_1 Pt2_1 115.5(4) . . ?
C6_1 P3_1 Pt2_1 121.5(4) . . ?
C8_1 P3_1 Pt2_1 107.9(4) . . ?
C10_1 P4_1 C9_1 102.5(5) . . ?
C10_1 P4_1 C8_1 101.5(5) . . ?
C9_1 P4_1 C8_1 105.1(5) . . ?
C10_1 P4_1 Pt1_1 116.3(4) . . ?
C9_1 P4_1 Pt1_1 115.8(4) . . ?
C8_1 P4_1 Pt1_1 113.9(4) . . ?
P1_1 C1_1 H1A_1 109.5 . . ?
P1_1 C1_1 H1B_1 109.5 . . ?
H1A_1 C1_1 H1B_1 109.5 . . ?
P1_1 C1_1 H1C_1 109.5 . . ?
H1A_1 C1_1 H1C_1 109.5 . . ?
H1B_1 C1_1 H1C_1 109.5 . . ?
P1_1 C2_1 H2A_1 109.5 . . ?
P1_1 C2_1 H2B_1 109.5 . . ?
H2A_1 C2_1 H2B_1 109.5 . . ?
P1_1 C2_1 H2C_1 109.5 . . ?
H2A_1 C2_1 H2C_1 109.5 . . ?
H2B_1 C2_1 H2C_1 109.5 . . ?
P2_1 C3_1 P1_1 114.3(5) . . ?
P2_1 C3_1 H3A_1 108.7 . . ?
P1_1 C3_1 H3A_1 108.7 . . ?
P2_1 C3_1 H3AB_1 108.7 . . ?
P1_1 C3_1 H3AB_1 108.7 . . ?
H3A_1 C3_1 H3AB_1 107.6 . . ?
P2_1 C4_1 H4A_1 109.5 . . ?
P2_1 C4_1 H4B_1 109.5 . . ?
H4A_1 C4_1 H4B_1 109.5 . . ?
P2_1 C4_1 H4C_1 109.5 . . ?
H4A_1 C4_1 H4C_1 109.5 . . ?
H4B_1 C4_1 H4C_1 109.5 . . ?
P2_1 C5_1 H5A_1 109.5 . . ?
P2_1 C5_1 H5B_1 109.5 . . ?
H5A_1 C5_1 H5B_1 109.5 . . ?
P2_1 C5_1 H5C_1 109.5 . . ?
H5A_1 C5_1 H5C_1 109.5 . . ?
H5B_1 C5_1 H5C_1 109.5 . . ?
P3_1 C6_1 H6A_1 109.5 . . ?
P3_1 C6_1 H6B_1 109.5 . . ?
H6A_1 C6_1 H6B_1 109.5 . . ?
P3_1 C6_1 H6C_1 109.5 . . ?
H6A_1 C6_1 H6C_1 109.5 . . ?
H6B_1 C6_1 H6C_1 109.5 . . ?
P3_1 C7_1 H7A_1 109.5 . . ?
P3_1 C7_1 H7B_1 109.5 . . ?
H7A_1 C7_1 H7B_1 109.5 . . ?
P3_1 C7_1 H7C_1 109.5 . . ?
H7A_1 C7_1 H7C_1 109.5 . . ?
H7B_1 C7_1 H7C_1 109.5 . . ?
P3_1 C8_1 P4_1 116.8(6) . . ?
P3_1 C8_1 H8A_1 108.1 . . ?
P4_1 C8_1 H8A_1 108.1 . . ?
P3_1 C8_1 H8AB_1 108.1 . . ?
P4_1 C8_1 H8AB_1 108.1 . . ?
H8A_1 C8_1 H8AB_1 107.3 . . ?
P4_1 C9_1 H9A_1 109.5 . . ?
P4_1 C9_1 H9B_1 109.5 . . ?
H9A_1 C9_1 H9B_1 109.5 . . ?
P4_1 C9_1 H9C_1 109.5 . . ?
H9A_1 C9_1 H9C_1 109.5 . . ?
H9B_1 C9_1 H9C_1 109.5 . . ?
P4_1 C10_1 H10A_1 109.5 . . ?
P4_1 C10_1 H10B_1 109.5 . . ?
H10A_1 C10_1 H10B_1 109.5 . . ?
P4_1 C10_1 H10C_1 109.5 . . ?
H10A_1 C10_1 H10C_1 109.5 . . ?
H10B_1 C10_1 H10C_1 109.5 . . ?

loop_
_geom_bond_atom_site_label_1
_geom_bond_atom_site_label_2
_geom_bond_distance
_geom_bond_site_symmetry_2
_geom_bond_publ_flag
Pt1_1 P4_1 2.278(3) . ?
Pt1_1 P1_1 2.281(3) . ?
Pt1_1 Cl1_1 2.420(3) . ?
Pt1_1 Pt2_1 3.1734(9) . ?
Pt1_1 H1_1 1.87(11) . ?
Pt2_1 Si1_1 2.253(3) . ?
Pt2_1 P2_1 2.301(3) . ?
Pt2_1 P3_1 2.330(3) . ?
Pt2_1 Cl2_1 2.397(3) . ?
Cl3_1 Si1_1 2.099(4) . ?
Cl4_1 Si1_1 2.086(4) . ?
Cl5_1 Si1_1 2.084(4) . ?
P1_1 C2_1 1.802(11) . ?
P1_1 C1_1 1.824(11) . ?
P1_1 C3_1 1.858(11) . ?
P2_1 C5_1 1.808(11) . ?
P2_1 C4_1 1.808(10) . ?
P2_1 C3_1 1.823(11) . ?
P3_1 C7_1 1.816(11) . ?
P3_1 C6_1 1.821(12) . ?
P3_1 C8_1 1.826(11) . ?
P4_1 C10_1 1.814(12) . ?
P4_1 C9_1 1.818(11) . ?
P4_1 C8_1 1.852(11) . ?
C1_1 H1A_1 0.9800 . ?
C1_1 H1B_1 0.9800 . ?
C1_1 H1C_1 0.9800 . ?
C2_1 H2A_1 0.9800 . ?
C2_1 H2B_1 0.9800 . ?
C2_1 H2C_1 0.9800 . ?
C3_1 H3A_1 0.9900 . ?
C3_1 H3AB_1 0.9900 . ?
C4_1 H4A_1 0.9800 . ?
C4_1 H4B_1 0.9800 . ?
C4_1 H4C_1 0.9800 . ?
C5_1 H5A_1 0.9800 . ?
C5_1 H5B_1 0.9800 . ?
C5_1 H5C_1 0.9800 . ?
C6_1 H6A_1 0.9800 . ?
C6_1 H6B_1 0.9800 . ?
C6_1 H6C_1 0.9800 . ?
C7_1 H7A_1 0.9800 . ?
C7_1 H7B_1 0.9800 . ?
C7_1 H7C_1 0.9800 . ?
C8_1 H8A_1 0.9900 . ?
C8_1 H8AB_1 0.9900 . ?
C9_1 H9A_1 0.9800 . ?
C9_1 H9B_1 0.9800 . ?
C9_1 H9C_1 0.9800 . ?
C10_1 H10A_1 0.9800 . ?
C10_1 H10B_1 0.9800 . ?
C10_1 H10C_1 0.9800 . ?

loop_
_geom_torsion_atom_site_label_1
_geom_torsion_atom_site_label_2
_geom_torsion_atom_site_label_3
_geom_torsion_atom_site_label_4
_geom_torsion
_geom_torsion_site_symmetry_1
_geom_torsion_site_symmetry_2
_geom_torsion_site_symmetry_3
_geom_torsion_site_symmetry_4
_geom_torsion_publ_flag
C5_1 P2_1 C3_1 P1_1 173.3(6) . . . . ?
C4_1 P2_1 C3_1 P1_1 67.9(7) . . . . ?
Pt2_1 P2_1 C3_1 P1_1 -56.2(6) . . . . ?
C2_1 P1_1 C3_1 P2_1 148.4(6) . . . . ?
C1_1 P1_1 C3_1 P2_1 -103.7(7) . . . . ?
Pt1_1 P1_1 C3_1 P2_1 23.2(7) . . . . ?
C7_1 P3_1 C8_1 P4_1 179.8(6) . . . . ?
C6_1 P3_1 C8_1 P4_1 72.5(8) . . . . ?
Pt2_1 P3_1 C8_1 P4_1 -57.7(7) . . . . ?
C10_1 P4_1 C8_1 P3_1 169.5(7) . . . . ?
C9_1 P4_1 C8_1 P3_1 -84.0(7) . . . . ?
Pt1_1 P4_1 C8_1 P3_1 43.7(7) . . . . ?
